data_7701130
loop_
_publ_author_name
'Preu\&s, Andrea'
'Korb, Marcus'
'Miesel, Dominique'
'R\"uffer, Tobias'
'Hildebrandt, Alexander'
'Lang, Heinrich'

_publ_section_title
;
 Ferrocenyl naphthalenes: substituent- and substitution pattern-depending
 charge transfer studies.
;
_journal_issue 38
_journal_name_full 'Dalton transactions (Cambridge, England : 2003)'
_journal_page_first 14418
_journal_page_last 14432
_journal_paper_doi 10.1039/c9dt03216a
_journal_volume 48
_journal_year 2019
_chemical_formula_moiety 'C20 H16 Fe'
_chemical_formula_sum 'C20 H16 Fe'
_chemical_formula_weight 312.18
_space_group_crystal_system orthorhombic
_space_group_IT_number 61
_space_group_name_Hall '-P 2ac 2ab'
_space_group_name_H-M_alt 'P b c a'
_symmetry_space_group_name_Hall '-P 2ac 2ab'
_symmetry_space_group_name_H-M 'P b c a'
_atom_sites_solution_hydrogens geom
_audit_creation_method SHELXL-2013
_audit_update_record
;
2019-02-16 deposited with the CCDC.    2019-08-30 downloaded from the CCDC.
;
_cell_angle_alpha 90
_cell_angle_beta 90
_cell_angle_gamma 90
_cell_formula_units_Z 8
_cell_length_a 20.2076(13)
_cell_length_b 6.0150(4)
_cell_length_c 22.725(2)
_cell_measurement_reflns_used 3010
_cell_measurement_temperature 114.7(7)
_cell_measurement_theta_max 25.8550
_cell_measurement_theta_min 3.5030
_cell_volume 2762.2(4)
_computing_cell_refinement 'CrysAlisPro 1.171.38.41l (Rigaku OD, 2015)'
_computing_data_collection 'CrysAlisPro 1.171.38.41l (Rigaku OD, 2015)'
_computing_data_reduction 'CrysAlisPro 1.171.38.41l (Rigaku OD, 2015)'
_computing_structure_refinement 'SHELXL-2013 (Sheldrick, 2013)'
_computing_structure_solution 'SHELXS-2013 (Sheldrick, 2013)'
_diffrn_ambient_temperature 114.7(7)
_diffrn_measured_fraction_theta_full 0.996
_diffrn_measured_fraction_theta_max 0.996
_diffrn_measurement_device_type 'oxford gemini s'
_diffrn_measurement_method '\w scans'
_diffrn_radiation_monochromator graphite
_diffrn_radiation_source 'fine-focus sealed tube'
_diffrn_radiation_type MoK\a
_diffrn_radiation_wavelength 0.71073
_diffrn_reflns_av_R_equivalents 0.0836
_diffrn_reflns_av_unetI/netI 0.0484
_diffrn_reflns_Laue_measured_fraction_full 0.996
_diffrn_reflns_Laue_measured_fraction_max 0.996
_diffrn_reflns_limit_h_max 24
_diffrn_reflns_limit_h_min -23
_diffrn_reflns_limit_k_max 7
_diffrn_reflns_limit_k_min -6
_diffrn_reflns_limit_l_max 27
_diffrn_reflns_limit_l_min -22
_diffrn_reflns_number 18663
_diffrn_reflns_point_group_measured_fraction_full 0.996
_diffrn_reflns_point_group_measured_fraction_max 0.996
_diffrn_reflns_theta_full 25.000
_diffrn_reflns_theta_max 24.995
_diffrn_reflns_theta_min 3.516
_diffrn_standards_decay_% 0
_diffrn_standards_interval_count 50
_diffrn_standards_interval_time 10
_diffrn_standards_number 2
_exptl_absorpt_coefficient_mu 1.080
_exptl_absorpt_correction_T_max 1.00000
_exptl_absorpt_correction_T_min 0.62235
_exptl_absorpt_correction_type multi-scan
_exptl_absorpt_process_details
;
CrysAlisPro 1.171.38.41l (Rigaku Oxford Diffraction, 2015)
Empirical absorption correction using spherical harmonics,
 implemented in SCALE3 ABSPACK scaling algorithm.
;
_exptl_crystal_colour orange
_exptl_crystal_density_diffrn 1.501
_exptl_crystal_description block
_exptl_crystal_F_000 1296
_exptl_crystal_size_max 0.3
_exptl_crystal_size_mid 0.3
_exptl_crystal_size_min 0.1
_refine_diff_density_max 0.285
_refine_diff_density_min -0.293
_refine_diff_density_rms 0.066
_refine_ls_extinction_method none
_refine_ls_goodness_of_fit_ref 1.024
_refine_ls_hydrogen_treatment constr
_refine_ls_matrix_type full
_refine_ls_number_parameters 190
_refine_ls_number_reflns 2411
_refine_ls_number_restraints 0
_refine_ls_restrained_S_all 1.024
_refine_ls_R_factor_all 0.0618
_refine_ls_R_factor_gt 0.0367
_refine_ls_shift/su_max 0.000
_refine_ls_shift/su_mean 0.000
_refine_ls_structure_factor_coef Fsqd
_refine_ls_weighting_details 'w=1/[\s^2^(Fo^2^)+(0.0407P)^2^+0.0158P] where P=(Fo^2^+2Fc^2^)/3'
_refine_ls_weighting_scheme calc
_refine_ls_wR_factor_gt 0.0784
_refine_ls_wR_factor_ref 0.0848
_reflns_Friedel_coverage 0.000
_reflns_number_gt 1791
_reflns_number_total 2411
_reflns_threshold_expression 'I > 2\s(I)'
_cod_data_source_file c9dt03216a2.cif
_cod_data_source_block AP-FcNph
_cod_depositor_comments 'Adding full bibliography for 7701130--7701141.cif.'
_cod_database_code 7701130
_shelx_space_group_comment
;
The symmetry employed for this shelxl refinement is uniquely defined
by the following loop, which should always be used as a source of
symmetry information in preference to the above space-group names.
They are only intended as comments.
;
_shelxl_version_number 2013-4

loop_
_space_group_symop_operation_xyz
'x, y, z'
'-x+1/2, -y, z+1/2'
'-x, y+1/2, -z+1/2'
'x+1/2, -y+1/2, -z'
'-x, -y, -z'
'x-1/2, y, -z-1/2'
'x, -y-1/2, z-1/2'
'-x-1/2, y-1/2, z'

loop_
_atom_site_label
_atom_site_type_symbol
_atom_site_fract_x
_atom_site_fract_y
_atom_site_fract_z
_atom_site_U_iso_or_equiv
_atom_site_adp_type
_atom_site_occupancy
_atom_site_site_symmetry_order
_atom_site_calc_flag
_atom_site_refinement_flags_posn
_atom_site_refinement_flags_adp
C1 C 0.16035(13) 0.0747(4) 0.20935(12) 0.0193(6) Uani 1 1 d . .
C2 C 0.18468(13) -0.0299(4) 0.15711(12) 0.0209(7) Uani 1 1 d . .
H2 H 0.2002 -0.1751 0.1544 0.025 Uiso 1 1 calc R U
C3 C 0.18111(13) 0.1248(4) 0.11017(13) 0.0237(7) Uani 1 1 d . .
H3 H 0.1940 0.0993 0.0715 0.028 Uiso 1 1 calc R U
C4 C 0.15432(13) 0.3250(5) 0.13274(12) 0.0224(7) Uani 1 1 d . .
H4 H 0.1468 0.4543 0.1113 0.027 Uiso 1 1 calc R U
C5 C 0.14100(12) 0.2958(4) 0.19306(12) 0.0193(6) Uani 1 1 d . .
H5 H 0.1228 0.4017 0.2181 0.023 Uiso 1 1 calc R U
C6 C 0.03228(14) -0.2044(5) 0.13050(16) 0.0375(9) Uani 1 1 d . .
H6 H 0.0472 -0.3506 0.1316 0.045 Uiso 1 1 calc R U
C7 C 0.03054(14) -0.0656(5) 0.08076(14) 0.0308(7) Uani 1 1 d . .
H7 H 0.0445 -0.1035 0.0431 0.037 Uiso 1 1 calc R U
C8 C 0.00424(13) 0.1392(5) 0.09786(14) 0.0263(7) Uani 1 1 d . .
H8 H -0.0026 0.2608 0.0733 0.032 Uiso 1 1 calc R U
C9 C -0.00996(13) 0.1307(5) 0.15790(13) 0.0286(7) Uani 1 1 d . .
H9 H -0.0277 0.2455 0.1803 0.034 Uiso 1 1 calc R U
C10 C 0.00722(14) -0.0813(5) 0.17860(15) 0.0339(8) Uani 1 1 d . .
H10 H 0.0029 -0.1318 0.2171 0.041 Uiso 1 1 calc R U
C11 C 0.15991(12) -0.0203(4) 0.26901(12) 0.0174(6) Uani 1 1 d . .
C12 C 0.13710(12) 0.0980(4) 0.31657(12) 0.0188(6) Uani 1 1 d . .
H12 H 0.1175 0.2360 0.3104 0.023 Uiso 1 1 calc R U
C13 C 0.14258(12) 0.0155(4) 0.37487(12) 0.0195(6) Uani 1 1 d . .
C14 C 0.12099(13) 0.1397(4) 0.42396(13) 0.0224(7) Uani 1 1 d . .
H14 H 0.1016 0.2784 0.4184 0.027 Uiso 1 1 calc R U
C15 C 0.12832(13) 0.0579(4) 0.47942(13) 0.0252(7) Uani 1 1 d . .
H15 H 0.1134 0.1403 0.5114 0.030 Uiso 1 1 calc R U
C16 C 0.15835(14) -0.1505(4) 0.48891(13) 0.0258(7) Uani 1 1 d . .
H16 H 0.1638 -0.2034 0.5271 0.031 Uiso 1 1 calc R U
C17 C 0.17937(13) -0.2747(4) 0.44250(13) 0.0239(7) Uani 1 1 d . .
H17 H 0.1990 -0.4122 0.4492 0.029 Uiso 1 1 calc R U
C18 C 0.17166(13) -0.1966(4) 0.38420(12) 0.0183(6) Uani 1 1 d . .
C19 C 0.19316(13) -0.3188(4) 0.33445(13) 0.0211(7) Uani 1 1 d . .
H19 H 0.2115 -0.4593 0.3396 0.025 Uiso 1 1 calc R U
C20 C 0.18737(12) -0.2337(4) 0.27944(13) 0.0204(6) Uani 1 1 d . .
H20 H 0.2018 -0.3177 0.2476 0.025 Uiso 1 1 calc R U
Fe1 Fe 0.08872(2) 0.07097(6) 0.14466(2) 0.01795(14) Uani 1 1 d . .

loop_
_atom_site_aniso_label
_atom_site_aniso_U_11
_atom_site_aniso_U_22
_atom_site_aniso_U_33
_atom_site_aniso_U_23
_atom_site_aniso_U_13
_atom_site_aniso_U_12
C1 0.0143(14) 0.0182(14) 0.0254(16) -0.0022(13) -0.0037(11) -0.0018(12)
C2 0.0145(14) 0.0197(14) 0.0284(19) -0.0030(13) -0.0017(12) 0.0026(12)
C3 0.0160(15) 0.0312(16) 0.0240(18) -0.0017(14) 0.0033(12) -0.0026(13)
C4 0.0202(16) 0.0195(14) 0.0274(19) 0.0026(13) -0.0046(12) -0.0038(12)
C5 0.0162(15) 0.0145(14) 0.0272(18) -0.0040(12) -0.0023(12) -0.0023(11)
C6 0.0185(17) 0.0174(15) 0.077(3) -0.0039(17) -0.0159(16) -0.0034(13)
C7 0.0209(16) 0.0390(18) 0.0324(19) -0.0134(16) -0.0062(13) -0.0036(15)
C8 0.0188(16) 0.0293(16) 0.0307(19) 0.0016(14) -0.0078(13) 0.0013(13)
C9 0.0142(15) 0.0369(18) 0.035(2) -0.0138(15) -0.0023(13) 0.0036(13)
C10 0.0214(16) 0.048(2) 0.0321(19) 0.0171(17) -0.0049(14) -0.0137(15)
C11 0.0109(14) 0.0156(13) 0.0256(17) -0.0005(12) -0.0030(11) -0.0022(11)
C12 0.0145(14) 0.0144(14) 0.0276(17) -0.0003(13) -0.0029(12) 0.0018(11)
C13 0.0127(14) 0.0185(14) 0.0273(17) -0.0006(12) -0.0029(12) -0.0029(12)
C14 0.0183(15) 0.0179(14) 0.0309(19) -0.0023(13) 0.0022(13) 0.0019(12)
C15 0.0282(16) 0.0247(16) 0.0227(17) -0.0038(13) 0.0019(13) -0.0010(14)
C16 0.0272(16) 0.0246(15) 0.0256(18) 0.0025(14) -0.0028(13) -0.0015(13)
C17 0.0204(16) 0.0164(14) 0.0350(19) 0.0033(14) -0.0036(13) -0.0023(12)
C18 0.0140(14) 0.0137(13) 0.0271(18) -0.0017(13) -0.0017(12) -0.0042(11)
C19 0.0198(15) 0.0129(13) 0.0306(18) -0.0013(13) -0.0021(13) -0.0003(12)
C20 0.0183(15) 0.0166(14) 0.0263(18) -0.0045(13) -0.0021(12) -0.0034(12)
Fe1 0.0150(2) 0.0155(2) 0.0233(3) -0.00221(17) -0.00188(17) -0.00084(16)

loop_
_atom_type_symbol
_atom_type_description
_atom_type_scat_dispersion_real
_atom_type_scat_dispersion_imag
_atom_type_scat_source
C C 0.0033 0.0016 'International Tables Vol C Tables 4.2.6.8 and 6.1.1.4'
H H 0.0000 0.0000 'International Tables Vol C Tables 4.2.6.8 and 6.1.1.4'
Fe Fe 0.3463 0.8444 'International Tables Vol C Tables 4.2.6.8 and 6.1.1.4'

loop_
_geom_angle_atom_site_label_1
_geom_angle_atom_site_label_2
_geom_angle_atom_site_label_3
_geom_angle
C2 C1 C5 106.7(2)
C2 C1 C11 126.6(2)
C5 C1 C11 126.6(2)
C2 C1 Fe1 69.20(15)
C5 C1 Fe1 68.59(15)
C11 C1 Fe1 130.40(19)
C3 C2 C1 108.6(2)
C3 C2 Fe1 69.76(15)
C1 C2 Fe1 70.10(15)
C3 C2 H2 125.7
C1 C2 H2 125.7
Fe1 C2 H2 126.0
C4 C3 C2 107.8(2)
C4 C3 Fe1 69.39(15)
C2 C3 Fe1 69.82(15)
C4 C3 H3 126.1
C2 C3 H3 126.1
Fe1 C3 H3 126.2
C5 C4 C3 108.6(2)
C5 C4 Fe1 69.70(15)
C3 C4 Fe1 70.10(15)
C5 C4 H4 125.7
C3 C4 H4 125.7
Fe1 C4 H4 126.1
C4 C5 C1 108.4(2)
C4 C5 Fe1 69.91(15)
C1 C5 Fe1 70.47(15)
C4 C5 H5 125.8
C1 C5 H5 125.8
Fe1 C5 H5 125.4
C7 C6 C10 107.5(3)
C7 C6 Fe1 70.00(16)
C10 C6 Fe1 69.67(16)
C7 C6 H6 126.2
C10 C6 H6 126.2
Fe1 C6 H6 125.7
C8 C7 C6 108.0(3)
C8 C7 Fe1 70.51(16)
C6 C7 Fe1 69.66(17)
C8 C7 H7 126.0
C6 C7 H7 126.0
Fe1 C7 H7 125.4
C9 C8 C7 108.5(3)
C9 C8 Fe1 69.94(16)
C7 C8 Fe1 69.60(16)
C9 C8 H8 125.7
C7 C8 H8 125.7
Fe1 C8 H8 126.3
C8 C9 C10 108.1(3)
C8 C9 Fe1 70.28(16)
C10 C9 Fe1 69.45(16)
C8 C9 H9 126.0
C10 C9 H9 126.0
Fe1 C9 H9 125.9
C9 C10 C6 107.8(3)
C9 C10 Fe1 70.39(16)
C6 C10 Fe1 69.70(16)
C9 C10 H10 126.1
C6 C10 H10 126.1
Fe1 C10 H10 125.4
C12 C11 C20 117.9(3)
C12 C11 C1 121.7(2)
C20 C11 C1 120.2(2)
C11 C12 C13 121.8(2)
C11 C12 H12 119.1
C13 C12 H12 119.1
C14 C13 C12 121.9(2)
C14 C13 C18 119.0(3)
C12 C13 C18 119.1(2)
C15 C14 C13 120.4(2)
C15 C14 H14 119.8
C13 C14 H14 119.8
C14 C15 C16 120.7(3)
C14 C15 H15 119.7
C16 C15 H15 119.7
C17 C16 C15 120.3(3)
C17 C16 H16 119.9
C15 C16 H16 119.9
C16 C17 C18 120.6(3)
C16 C17 H17 119.7
C18 C17 H17 119.7
C17 C18 C19 122.8(2)
C17 C18 C13 118.9(2)
C19 C18 C13 118.3(2)
C20 C19 C18 120.9(2)
C20 C19 H19 119.6
C18 C19 H19 119.6
C19 C20 C11 122.0(3)
C19 C20 H20 119.0
C11 C20 H20 119.0
C10 Fe1 C6 40.63(12)
C10 Fe1 C5 120.87(13)
C6 Fe1 C5 156.21(13)
C10 Fe1 C7 67.82(13)
C6 Fe1 C7 40.34(12)
C5 Fe1 C7 161.72(12)
C10 Fe1 C4 155.83(13)
C6 Fe1 C4 162.12(13)
C5 Fe1 C4 40.39(10)
C7 Fe1 C4 125.52(12)
C10 Fe1 C9 40.16(11)
C6 Fe1 C9 67.71(12)
C5 Fe1 C9 107.99(11)
C7 Fe1 C9 67.31(12)
C4 Fe1 C9 121.36(12)
C10 Fe1 C3 162.22(12)
C6 Fe1 C3 125.30(12)
C5 Fe1 C3 68.27(11)
C7 Fe1 C3 108.43(12)
C4 Fe1 C3 40.52(11)
C9 Fe1 C3 156.18(12)
C10 Fe1 C2 125.40(12)
C6 Fe1 C2 108.10(11)
C5 Fe1 C2 68.40(10)
C7 Fe1 C2 121.58(11)
C4 Fe1 C2 68.03(11)
C9 Fe1 C2 162.13(12)
C3 Fe1 C2 40.42(11)
C10 Fe1 C8 67.26(12)
C6 Fe1 C8 67.36(12)
C5 Fe1 C8 125.31(11)
C7 Fe1 C8 39.89(11)
C4 Fe1 C8 108.77(11)
C9 Fe1 C8 39.78(11)
C3 Fe1 C8 121.85(12)
C2 Fe1 C8 156.45(12)
C10 Fe1 C1 107.60(12)
C6 Fe1 C1 120.95(12)
C5 Fe1 C1 40.94(10)
C7 Fe1 C1 156.27(11)
C4 Fe1 C1 68.33(11)
C9 Fe1 C1 125.19(11)
C3 Fe1 C1 68.40(11)
C2 Fe1 C1 40.70(10)
C8 Fe1 C1 161.88(11)

loop_
_geom_bond_atom_site_label_1
_geom_bond_atom_site_label_2
_geom_bond_distance
C1 C2 1.431(4)
C1 C5 1.435(3)
C1 C11 1.471(4)
C1 Fe1 2.063(3)
C2 C3 1.417(4)
C2 Fe1 2.051(3)
C2 H2 0.9300
C3 C4 1.417(4)
C3 Fe1 2.050(3)
C3 H3 0.9300
C4 C5 1.408(4)
C4 Fe1 2.041(3)
C4 H4 0.9300
C5 Fe1 2.038(3)
C5 H5 0.9300
C6 C7 1.406(4)
C6 C10 1.414(4)
C6 Fe1 2.037(3)
C6 H6 0.9300
C7 C8 1.397(4)
C7 Fe1 2.041(3)
C7 H7 0.9300
C8 C9 1.395(4)
C8 Fe1 2.053(3)
C8 H8 0.9300
C9 C10 1.403(4)
C9 Fe1 2.048(3)
C9 H9 0.9300
C10 Fe1 2.036(3)
C10 H10 0.9300
C11 C12 1.374(4)
C11 C20 1.418(3)
C12 C13 1.419(4)
C12 H12 0.9300
C13 C14 1.412(4)
C13 C18 1.420(4)
C14 C15 1.361(4)
C14 H14 0.9300
C15 C16 1.409(4)
C15 H15 0.9300
C16 C17 1.360(4)
C16 H16 0.9300
C17 C18 1.414(4)
C17 H17 0.9300
C18 C19 1.417(4)
C19 C20 1.356(4)
C19 H19 0.9300
C20 H20 0.9300

loop_
_geom_torsion_atom_site_label_1
_geom_torsion_atom_site_label_2
_geom_torsion_atom_site_label_3
_geom_torsion_atom_site_label_4
_geom_torsion
C5 C1 C2 C3 0.8(3)
C11 C1 C2 C3 -175.1(2)
Fe1 C1 C2 C3 59.35(18)
C5 C1 C2 Fe1 -58.57(17)
C11 C1 C2 Fe1 125.6(3)
C1 C2 C3 C4 -0.3(3)
Fe1 C2 C3 C4 59.23(18)
C1 C2 C3 Fe1 -59.57(18)
C2 C3 C4 C5 -0.3(3)
Fe1 C3 C4 C5 59.25(18)
C2 C3 C4 Fe1 -59.50(18)
C3 C4 C5 C1 0.7(3)
Fe1 C4 C5 C1 60.24(17)
C3 C4 C5 Fe1 -59.49(19)
C2 C1 C5 C4 -0.9(3)
C11 C1 C5 C4 174.9(2)
Fe1 C1 C5 C4 -59.89(18)
C2 C1 C5 Fe1 58.95(17)
C11 C1 C5 Fe1 -125.2(3)
C10 C6 C7 C8 -0.5(3)
Fe1 C6 C7 C8 -60.33(19)
C10 C6 C7 Fe1 59.81(19)
C6 C7 C8 C9 0.5(3)
Fe1 C7 C8 C9 -59.29(19)
C6 C7 C8 Fe1 59.80(19)
C7 C8 C9 C10 -0.3(3)
Fe1 C8 C9 C10 -59.38(19)
C7 C8 C9 Fe1 59.08(19)
C8 C9 C10 C6 0.0(3)
Fe1 C9 C10 C6 -59.92(19)
C8 C9 C10 Fe1 59.90(19)
C7 C6 C10 C9 0.3(3)
Fe1 C6 C10 C9 60.36(19)
C7 C6 C10 Fe1 -60.02(19)
C2 C1 C11 C12 178.0(2)
C5 C1 C11 C12 2.9(4)
Fe1 C1 C11 C12 -89.1(3)
C2 C1 C11 C20 2.1(4)
C5 C1 C11 C20 -173.0(2)
Fe1 C1 C11 C20 95.0(3)
C20 C11 C12 C13 2.2(4)
C1 C11 C12 C13 -173.7(2)
C11 C12 C13 C14 178.0(2)
C11 C12 C13 C18 -0.9(4)
C12 C13 C14 C15 -178.5(2)
C18 C13 C14 C15 0.4(4)
C13 C14 C15 C16 0.9(4)
C14 C15 C16 C17 -1.2(4)
C15 C16 C17 C18 0.2(4)
C16 C17 C18 C19 179.5(2)
C16 C17 C18 C13 1.1(4)
C14 C13 C18 C17 -1.3(4)
C12 C13 C18 C17 177.6(2)
C14 C13 C18 C19 -179.9(2)
C12 C13 C18 C19 -0.9(4)
C17 C18 C19 C20 -177.2(2)
C13 C18 C19 C20 1.3(4)
C18 C19 C20 C11 0.1(4)
C12 C11 C20 C19 -1.9(4)
C1 C11 C20 C19 174.1(2)
